data_4514241
loop_
_publ_author_name
'Sonawane, Yogesh A.'
'Zhu, Yingmin'
'Garrison, Jered C.'
'Ezell, Edward L.'
'Zahid, Muhammad'
'Cheng, Xiaodong'
'Natarajan, Amarnath'

_publ_section_title
;
 Structure--Activity Relationship Studies with Tetrahydroquinoline Analogs
 as EPAC Inhibitors
;
_journal_issue 11
_journal_name_full 'ACS Medicinal Chemistry Letters'
_journal_page_first 1183
_journal_paper_doi 10.1021/acsmedchemlett.7b00358
_journal_volume 8
_journal_year 2017
_chemical_absolute_configuration ad
_chemical_formula_moiety 'C11 H10 Br2 F N O'
_chemical_formula_sum 'C11 H10 Br2 F N O'
_chemical_formula_weight 351.02
_chemical_name_systematic
;
 ?
;
_space_group_crystal_system orthorhombic
_space_group_IT_number 19
_space_group_name_Hall 'P 2ac 2ab'
_space_group_name_H-M_alt 'P 21 21 21'
_symmetry_space_group_name_Hall 'P 2ac 2ab'
_symmetry_space_group_name_H-M 'P 21 21 21'
_atom_sites_solution_hydrogens geom
_audit_creation_date 2016-11-14
_audit_creation_method
;
Olex2 1.2
(compiled 2015.09.30 svn.r3233 for OlexSys, GUI svn.r5103)
;
_cell_angle_alpha 90
_cell_angle_beta 90
_cell_angle_gamma 90
_cell_formula_units_Z 8
_cell_length_a 9.35893(17)
_cell_length_b 14.2993(3)
_cell_length_c 17.3085(4)
_cell_measurement_reflns_used 10099
_cell_measurement_temperature 100
_cell_measurement_theta_max 76.0520
_cell_measurement_theta_min 5.1040
_cell_volume 2316.33(8)
_computing_cell_refinement
;
CrysAlisPro, Agilent Technologies,
Version 1.171.37.35 (release 13-08-2014 CrysAlis171 .NET)
(compiled Aug 13 2014,18:06:01)
;
_computing_data_collection
;
CrysAlisPro, Agilent Technologies,
Version 1.171.37.35 (release 13-08-2014 CrysAlis171 .NET)
(compiled Aug 13 2014,18:06:01)
;
_computing_data_reduction
;
CrysAlisPro, Agilent Technologies,
Version 1.171.37.35 (release 13-08-2014 CrysAlis171 .NET)
(compiled Aug 13 2014,18:06:01)
;
_computing_molecular_graphics 'Olex2 (Dolomanov et al., 2009)'
_computing_publication_material 'Olex2 (Dolomanov et al., 2009)'
_computing_structure_refinement 'ShelXL (Sheldrick, 2015)'
_computing_structure_solution 'ShelXS (Sheldrick, 2008)'
_diffrn_ambient_temperature 100
_diffrn_detector 'CCD plate'
_diffrn_detector_area_resol_mean 8.2603
_diffrn_detector_type Onyx
_diffrn_measured_fraction_theta_full 1.000
_diffrn_measured_fraction_theta_max 0.995
_diffrn_measurement_details
;
#__ type_ start__ end____ width___ exp.time_
  1 omega  -24.00   66.00   1.0000   10.0000
omega____ theta____ kappa____ phi______ frames
    -       43.9628  -57.0000  -30.0000 90

#__ type_ start__ end____ width___ exp.time_
  2 omega   65.00  110.00   1.0000   10.0000
omega____ theta____ kappa____ phi______ frames
    -       43.9628   57.0000  -90.0000 45

#__ type_ start__ end____ width___ exp.time_
  3 omega  -20.00   72.00   1.0000   10.0000
omega____ theta____ kappa____ phi______ frames
    -       43.9628  -99.0000 -120.0000 92

#__ type_ start__ end____ width___ exp.time_
  4 omega   20.00  112.00   1.0000   10.0000
omega____ theta____ kappa____ phi______ frames
    -       43.9628   57.0000  120.0000 92

#__ type_ start__ end____ width___ exp.time_
  5 omega   35.00  105.00   1.0000   40.0000
omega____ theta____ kappa____ phi______ frames
    -      109.0000  -95.0000   30.0000 70

#__ type_ start__ end____ width___ exp.time_
  6 omega   40.00   74.00   1.0000   40.0000
omega____ theta____ kappa____ phi______ frames
    -      109.0000  -45.0000 -180.0000 34

#__ type_ start__ end____ width___ exp.time_
  7 omega   32.00   82.00   1.0000   40.0000
omega____ theta____ kappa____ phi______ frames
    -      109.0000  -95.0000 -180.0000 50

#__ type_ start__ end____ width___ exp.time_
  8 omega   87.00  120.00   1.0000   40.0000
omega____ theta____ kappa____ phi______ frames
    -      109.0000 -125.0000 -180.0000 33

#__ type_ start__ end____ width___ exp.time_
  9 omega   41.00   68.00   1.0000   40.0000
omega____ theta____ kappa____ phi______ frames
    -      109.0000  -30.0000  -90.0000 27

#__ type_ start__ end____ width___ exp.time_
 10 omega   44.00   72.00   1.0000   40.0000
omega____ theta____ kappa____ phi______ frames
    -      109.0000  -45.0000   90.0000 28

#__ type_ start__ end____ width___ exp.time_
 11 omega   36.00   66.00   1.0000   40.0000
omega____ theta____ kappa____ phi______ frames
    -      109.0000  -30.0000   60.0000 30

#__ type_ start__ end____ width___ exp.time_
 12 omega   29.00   99.00   1.0000   40.0000
omega____ theta____ kappa____ phi______ frames
    -      109.0000  -95.0000   90.0000 70

#__ type_ start__ end____ width___ exp.time_
 13 omega   49.00   76.00   1.0000   40.0000
omega____ theta____ kappa____ phi______ frames
    -      109.0000  -45.0000  -60.0000 27

#__ type_ start__ end____ width___ exp.time_
 14 omega   28.00   60.00   1.0000   40.0000
omega____ theta____ kappa____ phi______ frames
    -      109.0000  -95.0000 -150.0000 32

#__ type_ start__ end____ width___ exp.time_
 15 omega   42.00   71.00   1.0000   40.0000
omega____ theta____ kappa____ phi______ frames
    -      109.0000  -45.0000 -150.0000 29

#__ type_ start__ end____ width___ exp.time_
 16 omega   36.00   68.00   1.0000   40.0000
omega____ theta____ kappa____ phi______ frames
    -      109.0000  -30.0000 -120.0000 32

#__ type_ start__ end____ width___ exp.time_
 17 omega   66.00  107.00   1.0000   40.0000
omega____ theta____ kappa____ phi______ frames
    -      109.0000  -95.0000 -150.0000 41

#__ type_ start__ end____ width___ exp.time_
 18 omega   89.00  175.00   1.0000   40.0000
omega____ theta____ kappa____ phi______ frames
    -      109.0000   45.0000   60.0000 86

#__ type_ start__ end____ width___ exp.time_
 19 omega   44.00   69.00   1.0000   40.0000
omega____ theta____ kappa____ phi______ frames
    -      109.0000  -30.0000   30.0000 25

#__ type_ start__ end____ width___ exp.time_
 20 omega   46.00  107.00   1.0000   40.0000
omega____ theta____ kappa____ phi______ frames
    -      109.0000  -95.0000  -60.0000 61

#__ type_ start__ end____ width___ exp.time_
 21 omega   37.00  136.00   1.0000   40.0000
omega____ theta____ kappa____ phi______ frames
    -      109.0000    0.0000   60.0000 99
;
_diffrn_measurement_device 'four-circle diffractometer'
_diffrn_measurement_device_type 'Xcalibur, Onyx, Ultra'
_diffrn_measurement_method '\w scans'
_diffrn_orient_matrix_UB_11 -0.1425822000
_diffrn_orient_matrix_UB_12 0.0511222000
_diffrn_orient_matrix_UB_13 -0.0140953000
_diffrn_orient_matrix_UB_21 -0.0637528000
_diffrn_orient_matrix_UB_22 -0.0470359000
_diffrn_orient_matrix_UB_23 0.0723181000
_diffrn_orient_matrix_UB_31 0.0517310000
_diffrn_orient_matrix_UB_32 0.0823640000
_diffrn_orient_matrix_UB_33 0.0499934000
_diffrn_radiation_monochromator mirror
_diffrn_radiation_probe x-ray
_diffrn_radiation_type CuK\a
_diffrn_radiation_wavelength 1.54184
_diffrn_reflns_av_R_equivalents 0.1152
_diffrn_reflns_av_unetI/netI 0.0688
_diffrn_reflns_Laue_measured_fraction_full 1.000
_diffrn_reflns_Laue_measured_fraction_max 0.995
_diffrn_reflns_limit_h_max 11
_diffrn_reflns_limit_h_min -10
_diffrn_reflns_limit_k_max 17
_diffrn_reflns_limit_k_min -14
_diffrn_reflns_limit_l_max 21
_diffrn_reflns_limit_l_min -18
_diffrn_reflns_number 17384
_diffrn_reflns_point_group_measured_fraction_full 1.000
_diffrn_reflns_point_group_measured_fraction_max 0.988
_diffrn_reflns_theta_full 67.684
_diffrn_reflns_theta_max 76.155
_diffrn_reflns_theta_min 4.010
_diffrn_source 'sealed X-ray tube'
_diffrn_source_type 'Enhance Ultra (Cu) X-ray Source'
_exptl_absorpt_coefficient_mu 8.831
_exptl_absorpt_correction_T_max 1.00000
_exptl_absorpt_correction_T_min 0.49671
_exptl_absorpt_correction_type multi-scan
_exptl_absorpt_process_details
;
CrysAlisPro, Agilent Technologies,
Version 1.171.37.35 (release 13-08-2014 CrysAlis171 .NET)
(compiled Aug 13 2014,18:06:01)
Empirical absorption correction using spherical harmonics,
 implemented in SCALE3 ABSPACK scaling algorithm.
Empirical absorption correction using spherical harmonics,
 implemented in SCALE3 ABSPACK scaling algorithm.
;
_exptl_crystal_colour 'clear colourless'
_exptl_crystal_colour_lustre clear
_exptl_crystal_colour_primary colourless
_exptl_crystal_density_diffrn 2.013
_exptl_crystal_description needle
_exptl_crystal_F_000 1360
_exptl_crystal_recrystallization_method 'crystalized from water and methanol'
_exptl_crystal_size_max 0.3
_exptl_crystal_size_mid 0.05
_exptl_crystal_size_min 0.05
_refine_diff_density_max 0.571
_refine_diff_density_min -0.865
_refine_diff_density_rms 0.151
_refine_ls_abs_structure_details
;
 Flack x determined using 1746 quotients [(I+)-(I-)]/[(I+)+(I-)]
 (Parsons and Flack (2004), Acta Cryst. A60, s61).
;
_refine_ls_abs_structure_Flack -0.01(4)
_refine_ls_extinction_method none
_refine_ls_goodness_of_fit_ref 1.086
_refine_ls_hydrogen_treatment constr
_refine_ls_matrix_type full
_refine_ls_number_parameters 291
_refine_ls_number_reflns 4779
_refine_ls_number_restraints 0
_refine_ls_restrained_S_all 1.086
_refine_ls_R_factor_all 0.0531
_refine_ls_R_factor_gt 0.0500
_refine_ls_shift/su_max 0.000
_refine_ls_shift/su_mean 0.000
_refine_ls_structure_factor_coef Fsqd
_refine_ls_weighting_details 'w=1/[\s^2^(Fo^2^)+(0.0511P)^2^+8.3939P] where P=(Fo^2^+2Fc^2^)/3'
_refine_ls_weighting_scheme calc
_refine_ls_wR_factor_gt 0.1229
_refine_ls_wR_factor_ref 0.1244
_reflns_Friedel_coverage 0.751
_reflns_Friedel_fraction_full 0.999
_reflns_Friedel_fraction_max 0.979
_reflns_number_gt 4360
_reflns_number_total 4779
_reflns_threshold_expression 'I > 2\s(I)'
_cod_data_source_file ml7b00358_si_005.cif
_cod_data_source_block s-ce3f5_twin1_hklf4
_cod_depositor_comments 'Adding full bibliography for 4514240--4514245.cif.'
_cod_original_cell_volume 2316.32(8)
_cod_database_code 4514241
_shelxl_version_number 2013-4
_chemical_oxdiff_formula C10H30N1O2
_chemical_oxdiff_usercomment MeOH+Water
_shelx_space_group_comment
;
The symmetry employed for this shelxl refinement is uniquely defined
by the following loop, which should always be used as a source of
symmetry information in preference to the above space-group names.
They are only intended as comments.
;
_diffrn_oxdiff_twin_integration_method simultaneous
_olex2_refinement_description
;
1. Fixed Uiso
 At 1.2 times of:
  All C(H) groups, All C(H,H) groups
 At 1.5 times of:
  All C(H,H,H) groups
2.a Ternary CH refined with riding coordinates:
 C2(H2), C13(H13)
2.b Secondary CH2 refined with riding coordinates:
 C4(H4A,H4B), C3(H3A,H3B), C14(H14A,H14B), C15(H15A,H15B)
2.c Aromatic/amide H refined with riding coordinates:
 C11(H11), C20(H20), C9(H9), C22(H22)
2.d Idealised Me refined as rotating group:
 C1(H1A,H1B,H1C), C12(H12A,H12B,H12C)
;
_olex2_exptl_crystal_mounting_method 'mounted on a Kyroloop in paratone oil'
_olex2_submission_special_instructions 'No special instructions were received'

loop_
_space_group_symop_operation_xyz
'x, y, z'
'-x+1/2, -y, z+1/2'
'x+1/2, -y+1/2, -z'
'-x, y+1/2, -z+1/2'

loop_
_atom_site_label
_atom_site_type_symbol
_atom_site_fract_x
_atom_site_fract_y
_atom_site_fract_z
_atom_site_U_iso_or_equiv
_atom_site_adp_type
_atom_site_occupancy
_atom_site_site_symmetry_order
_atom_site_calc_flag
_atom_site_refinement_flags_posn
Br3 Br -0.30619(10) -0.63859(6) -0.25518(5) 0.0226(2) Uani 1 1 d .
Br2 Br -0.82179(11) -0.66448(7) -0.30380(5) 0.0265(2) Uani 1 1 d .
Br4 Br 0.07261(10) -0.33403(6) -0.28165(5) 0.0229(2) Uani 1 1 d .
Br1 Br -0.45169(11) -0.35553(7) -0.27633(6) 0.0298(3) Uani 1 1 d .
C17 C -0.2010(9) -0.5557(6) -0.3189(5) 0.0191(16) Uani 1 1 d .
F1 F -0.6338(6) -0.5176(4) -0.2289(3) 0.0307(12) Uani 1 1 d .
F2 F -0.1240(6) -0.4772(4) -0.2071(3) 0.0267(12) Uani 1 1 d .
O1 O -0.6843(8) -0.6338(4) -0.5802(3) 0.0255(13) Uani 1 1 d .
C19 C -0.0385(9) -0.4289(5) -0.3287(5) 0.0182(17) Uani 1 1 d .
C6 C -0.5524(10) -0.4409(6) -0.3412(5) 0.0217(18) Uani 1 1 d .
C16 C -0.2045(9) -0.5675(5) -0.3995(5) 0.0157(15) Uani 1 1 d .
C11 C -0.6564(9) -0.5528(6) -0.5967(5) 0.0171(16) Uani 1 1 d .
H11 H -0.6545 -0.5386 -0.6491 0.020 Uiso 1 1 calc R
N1 N -0.6279(7) -0.4812(5) -0.5477(4) 0.0165(14) Uani 1 1 d .
C18 C -0.1213(9) -0.4870(6) -0.2847(5) 0.0181(17) Uani 1 1 d .
C7 C -0.6319(9) -0.5097(6) -0.3062(5) 0.0186(17) Uani 1 1 d .
C2 C -0.5840(9) -0.3903(6) -0.5802(5) 0.0169(16) Uani 1 1 d .
H2 H -0.5697 -0.3985 -0.6359 0.020 Uiso 1 1 calc R
C20 C -0.0341(9) -0.4399(5) -0.4087(5) 0.0162(16) Uani 1 1 d .
H20 H 0.0255 -0.4024 -0.4386 0.019 Uiso 1 1 calc R
C8 C -0.7109(10) -0.5684(6) -0.3508(5) 0.0212(18) Uani 1 1 d .
C21 C -0.1196(8) -0.5072(5) -0.4433(5) 0.0144(16) Uani 1 1 d .
C9 C -0.7120(9) -0.5599(6) -0.4317(5) 0.0172(16) Uani 1 1 d .
H9 H -0.7674 -0.5994 -0.4621 0.021 Uiso 1 1 calc R
C1 C -0.6976(10) -0.3160(6) -0.5689(6) 0.0243(18) Uani 1 1 d .
H1A H -0.7848 -0.3357 -0.5931 0.036 Uiso 1 1 calc GR
H1B H -0.6662 -0.2584 -0.5918 0.036 Uiso 1 1 calc GR
H1C H -0.7138 -0.3067 -0.5147 0.036 Uiso 1 1 calc GR
C4 C -0.4512(9) -0.3567(6) -0.4570(5) 0.0219(18) Uani 1 1 d .
H4A H -0.3564 -0.3613 -0.4346 0.026 Uiso 1 1 calc R
H4B H -0.4894 -0.2956 -0.4441 0.026 Uiso 1 1 calc R
C5 C -0.5451(9) -0.4308(6) -0.4222(5) 0.0192(17) Uani 1 1 d .
C10 C -0.6282(9) -0.4911(5) -0.4648(5) 0.0166(17) Uani 1 1 d .
C3 C -0.4396(9) -0.3650(6) -0.5443(5) 0.0202(17) Uani 1 1 d .
H3A H -0.3700 -0.4128 -0.5572 0.024 Uiso 1 1 calc R
H3B H -0.4065 -0.3061 -0.5656 0.024 Uiso 1 1 calc R
N2 N -0.1134(7) -0.5206(5) -0.5252(4) 0.0142(13) Uani 1 1 d .
C14 C -0.3052(9) -0.6341(6) -0.5227(5) 0.0184(16) Uani 1 1 d .
H14A H -0.3723 -0.5852 -0.5366 0.022 Uiso 1 1 calc R
H14B H -0.3398 -0.6926 -0.5441 0.022 Uiso 1 1 calc R
C15 C -0.2974(9) -0.6419(6) -0.4355(5) 0.0198(17) Uani 1 1 d .
H15A H -0.3931 -0.6371 -0.4143 0.024 Uiso 1 1 calc R
H15B H -0.2599 -0.7030 -0.4219 0.024 Uiso 1 1 calc R
C13 C -0.1597(9) -0.6118(5) -0.5567(5) 0.0169(17) Uani 1 1 d .
H13 H -0.1708 -0.6050 -0.6128 0.020 Uiso 1 1 calc R
O2 O -0.0515(7) -0.3701(4) -0.5606(4) 0.0267(14) Uani 1 1 d .
C22 C -0.0791(9) -0.4511(5) -0.5758(5) 0.0182(16) Uani 1 1 d .
H22 H -0.0767 -0.4675 -0.6278 0.022 Uiso 1 1 calc R
C12 C -0.0469(10) -0.6862(6) -0.5419(6) 0.0232(19) Uani 1 1 d .
H12A H 0.0418 -0.6674 -0.5650 0.035 Uiso 1 1 calc GR
H12B H -0.0774 -0.7445 -0.5640 0.035 Uiso 1 1 calc GR
H12C H -0.0340 -0.6938 -0.4872 0.035 Uiso 1 1 calc GR

loop_
_atom_site_aniso_label
_atom_site_aniso_U_11
_atom_site_aniso_U_22
_atom_site_aniso_U_33
_atom_site_aniso_U_23
_atom_site_aniso_U_13
_atom_site_aniso_U_12
Br3 0.0276(4) 0.0176(4) 0.0225(4) 0.0059(3) 0.0068(4) 0.0014(3)
Br2 0.0317(5) 0.0242(5) 0.0234(4) 0.0071(3) 0.0088(4) 0.0014(4)
Br4 0.0284(5) 0.0162(4) 0.0240(4) -0.0052(3) -0.0064(4) -0.0015(3)
Br1 0.0368(5) 0.0236(4) 0.0291(5) -0.0122(4) -0.0133(4) 0.0065(4)
C17 0.021(4) 0.014(4) 0.022(4) 0.000(3) 0.000(4) 0.008(3)
F1 0.036(3) 0.040(3) 0.016(2) -0.003(2) 0.000(2) 0.008(2)
F2 0.034(3) 0.031(3) 0.015(2) -0.002(2) -0.002(2) 0.002(2)
O1 0.037(3) 0.016(3) 0.024(3) -0.003(2) 0.003(3) -0.007(3)
C19 0.019(4) 0.014(4) 0.021(4) -0.005(3) -0.005(3) -0.001(3)
C6 0.021(4) 0.017(4) 0.027(5) -0.008(3) -0.003(4) 0.009(3)
C16 0.013(4) 0.012(3) 0.022(4) 0.004(3) -0.001(3) 0.006(3)
C11 0.020(4) 0.018(4) 0.013(4) 0.001(3) 0.000(3) 0.000(3)
N1 0.022(4) 0.011(3) 0.017(3) 0.001(3) -0.002(3) 0.004(3)
C18 0.021(4) 0.019(4) 0.015(4) 0.002(3) 0.000(3) 0.007(3)
C7 0.027(4) 0.020(4) 0.010(4) -0.003(3) -0.004(3) 0.009(3)
C2 0.021(4) 0.014(4) 0.015(4) 0.001(3) 0.004(3) 0.000(3)
C20 0.018(4) 0.010(3) 0.021(4) -0.005(3) -0.003(3) -0.001(3)
C8 0.026(5) 0.017(4) 0.021(4) 0.000(3) 0.006(4) 0.007(3)
C21 0.017(4) 0.010(4) 0.017(4) 0.000(3) -0.003(3) 0.003(3)
C9 0.018(4) 0.015(4) 0.018(4) 0.001(3) 0.001(3) 0.000(3)
C1 0.021(4) 0.015(4) 0.036(5) 0.002(4) -0.003(4) 0.000(3)
C4 0.021(4) 0.013(4) 0.032(5) 0.001(3) -0.004(4) -0.005(3)
C5 0.017(4) 0.017(4) 0.024(4) 0.000(3) -0.004(4) 0.002(3)
C10 0.020(4) 0.012(4) 0.018(4) -0.003(3) 0.005(3) 0.004(3)
C3 0.018(4) 0.013(3) 0.029(4) 0.003(3) 0.004(3) -0.002(3)
N2 0.020(3) 0.007(3) 0.016(3) -0.002(3) 0.004(3) 0.000(2)
C14 0.021(4) 0.012(3) 0.022(4) -0.005(3) -0.001(3) -0.002(3)
C15 0.020(4) 0.013(4) 0.026(4) -0.007(3) 0.005(3) -0.003(3)
C13 0.021(4) 0.010(4) 0.020(4) -0.007(3) -0.001(3) -0.001(3)
O2 0.035(4) 0.018(3) 0.027(3) 0.003(3) 0.000(3) -0.009(3)
C22 0.022(4) 0.014(4) 0.018(4) 0.000(3) -0.004(3) -0.003(3)
C12 0.026(5) 0.013(4) 0.031(5) -0.010(3) 0.003(4) 0.002(4)

loop_
_atom_type_symbol
_atom_type_description
_atom_type_scat_dispersion_real
_atom_type_scat_dispersion_imag
_atom_type_scat_source
C C 0.0181 0.0091 'International Tables Vol C Tables 4.2.6.8 and 6.1.1.4'
H H 0.0000 0.0000 'International Tables Vol C Tables 4.2.6.8 and 6.1.1.4'
N N 0.0311 0.0180 'International Tables Vol C Tables 4.2.6.8 and 6.1.1.4'
O O 0.0492 0.0322 'International Tables Vol C Tables 4.2.6.8 and 6.1.1.4'
Br Br -0.6763 1.2805 'International Tables Vol C Tables 4.2.6.8 and 6.1.1.4'
F F 0.0727 0.0534 'International Tables Vol C Tables 4.2.6.8 and 6.1.1.4'

loop_
_geom_angle_atom_site_label_1
_geom_angle_atom_site_label_2
_geom_angle_atom_site_label_3
_geom_angle
C16 C17 Br3 119.4(6)
C18 C17 Br3 118.7(6)
C18 C17 C16 121.9(8)
C18 C19 Br4 120.4(7)
C18 C19 C20 120.1(8)
C20 C19 Br4 119.5(6)
C7 C6 Br1 117.8(7)
C7 C6 C5 122.5(8)
C5 C6 Br1 119.7(7)
C17 C16 C15 120.5(8)
C21 C16 C17 116.8(8)
C21 C16 C15 122.6(8)
O1 C11 H11 116.2
O1 C11 N1 127.6(8)
N1 C11 H11 116.2
C11 N1 C2 118.7(7)
C11 N1 C10 123.3(7)
C10 N1 C2 117.8(7)
F2 C18 C17 119.7(8)
F2 C18 C19 120.1(8)
C19 C18 C17 120.3(8)
F1 C7 C6 120.5(8)
F1 C7 C8 120.4(8)
C8 C7 C6 119.1(8)
N1 C2 H2 107.9
N1 C2 C1 111.9(7)
N1 C2 C3 107.4(7)
C1 C2 H2 107.9
C1 C2 C3 113.7(7)
C3 C2 H2 107.9
C19 C20 H20 120.3
C21 C20 C19 119.3(8)
C21 C20 H20 120.3
C7 C8 Br2 120.0(7)
C7 C8 C9 121.1(8)
C9 C8 Br2 119.0(7)
C16 C21 N2 118.6(7)
C20 C21 C16 121.5(8)
C20 C21 N2 119.8(7)
C8 C9 H9 121.0
C10 C9 C8 118.0(8)
C10 C9 H9 121.0
C2 C1 H1A 109.5
C2 C1 H1B 109.5
C2 C1 H1C 109.5
H1A C1 H1B 109.5
H1A C1 H1C 109.5
H1B C1 H1C 109.5
H4A C4 H4B 107.8
C5 C4 H4A 109.1
C5 C4 H4B 109.1
C5 C4 C3 112.7(7)
C3 C4 H4A 109.1
C3 C4 H4B 109.1
C6 C5 C4 119.9(8)
C10 C5 C6 116.1(8)
C10 C5 C4 123.9(8)
C9 C10 N1 118.9(8)
C5 C10 N1 118.1(7)
C5 C10 C9 123.1(8)
C2 C3 H3A 109.4
C2 C3 H3B 109.4
C4 C3 C2 111.0(7)
C4 C3 H3A 109.4
C4 C3 H3B 109.4
H3A C3 H3B 108.0
C21 N2 C13 118.1(6)
C22 N2 C21 123.3(7)
C22 N2 C13 118.3(7)
H14A C14 H14B 108.0
C15 C14 H14A 109.4
C15 C14 H14B 109.4
C15 C14 C13 111.0(7)
C13 C14 H14A 109.4
C13 C14 H14B 109.4
C16 C15 C14 112.8(7)
C16 C15 H15A 109.0
C16 C15 H15B 109.0
C14 C15 H15A 109.0
C14 C15 H15B 109.0
H15A C15 H15B 107.8
N2 C13 C14 107.8(6)
N2 C13 H13 108.0
N2 C13 C12 110.6(7)
C14 C13 H13 108.0
C14 C13 C12 114.2(7)
C12 C13 H13 108.0
N2 C22 H22 116.3
O2 C22 N2 127.3(8)
O2 C22 H22 116.3
C13 C12 H12A 109.5
C13 C12 H12B 109.5
C13 C12 H12C 109.5
H12A C12 H12B 109.5
H12A C12 H12C 109.5
H12B C12 H12C 109.5

loop_
_geom_bond_atom_site_label_1
_geom_bond_atom_site_label_2
_geom_bond_distance
Br3 C17 1.895(9)
Br2 C8 1.904(9)
Br4 C19 1.894(8)
Br1 C6 1.908(9)
C17 C16 1.405(12)
C17 C18 1.368(12)
F1 C7 1.344(10)
F2 C18 1.352(10)
O1 C11 1.221(10)
C19 C18 1.368(12)
C19 C20 1.393(12)
C6 C7 1.374(13)
C6 C5 1.411(13)
C16 C21 1.396(11)
C16 C15 1.509(11)
C11 H11 0.9300
C11 N1 1.357(11)
N1 C2 1.475(10)
N1 C10 1.441(11)
C7 C8 1.359(12)
C2 H2 0.9800
C2 C1 1.516(12)
C2 C3 1.531(12)
C20 H20 0.9300
C20 C21 1.388(11)
C8 C9 1.406(12)
C21 N2 1.431(10)
C9 H9 0.9300
C9 C10 1.382(11)
C1 H1A 0.9600
C1 H1B 0.9600
C1 H1C 0.9600
C4 H4A 0.9700
C4 H4B 0.9700
C4 C5 1.502(12)
C4 C3 1.519(12)
C5 C10 1.375(12)
C3 H3A 0.9700
C3 H3B 0.9700
N2 C13 1.479(10)
N2 C22 1.363(11)
C14 H14A 0.9700
C14 H14B 0.9700
C14 C15 1.515(11)
C14 C13 1.518(11)
C15 H15A 0.9700
C15 H15B 0.9700
C13 H13 0.9800
C13 C12 1.521(11)
O2 C22 1.215(10)
C22 H22 0.9300
C12 H12A 0.9600
C12 H12B 0.9600
C12 H12C 0.9600

loop_
_geom_torsion_atom_site_label_1
_geom_torsion_atom_site_label_2
_geom_torsion_atom_site_label_3
_geom_torsion_atom_site_label_4
_geom_torsion
Br3 C17 C16 C21 -177.0(6)
Br3 C17 C16 C15 3.4(10)
Br3 C17 C18 F2 -2.9(11)
Br3 C17 C18 C19 176.8(6)
Br2 C8 C9 C10 -178.5(6)
Br4 C19 C18 C17 -179.8(6)
Br4 C19 C18 F2 -0.2(11)
Br4 C19 C20 C21 -177.6(6)
Br1 C6 C7 F1 -2.1(11)
Br1 C6 C7 C8 176.5(6)
Br1 C6 C5 C4 3.7(11)
Br1 C6 C5 C10 -175.8(6)
C17 C16 C21 C20 1.0(11)
C17 C16 C21 N2 176.2(7)
C17 C16 C15 C14 170.9(7)
F1 C7 C8 Br2 -1.5(11)
F1 C7 C8 C9 178.9(8)
O1 C11 N1 C2 174.6(8)
O1 C11 N1 C10 -0.8(14)
C19 C20 C21 C16 -3.3(12)
C19 C20 C21 N2 -178.5(7)
C6 C7 C8 Br2 179.9(6)
C6 C7 C8 C9 0.2(13)
C6 C5 C10 N1 177.9(7)
C6 C5 C10 C9 -1.7(12)
C16 C17 C18 F2 178.5(7)
C16 C17 C18 C19 -1.9(12)
C16 C21 N2 C13 -18.0(10)
C16 C21 N2 C22 156.0(8)
C11 N1 C2 C1 111.1(8)
C11 N1 C2 C3 -123.5(8)
C11 N1 C10 C9 -26.6(11)
C11 N1 C10 C5 153.7(8)
N1 C2 C3 C4 -60.6(8)
C18 C17 C16 C21 1.6(12)
C18 C17 C16 C15 -178.0(8)
C18 C19 C20 C21 3.1(12)
C7 C6 C5 C4 -177.3(8)
C7 C6 C5 C10 3.2(12)
C7 C8 C9 C10 1.1(12)
C2 N1 C10 C9 158.0(7)
C2 N1 C10 C5 -21.7(10)
C20 C19 C18 C17 -0.5(12)
C20 C19 C18 F2 179.1(7)
C20 C21 N2 C13 157.3(7)
C20 C21 N2 C22 -28.7(11)
C8 C9 C10 N1 -180.0(7)
C8 C9 C10 C5 -0.3(12)
C21 C16 C15 C14 -8.7(11)
C21 N2 C13 C14 50.3(9)
C21 N2 C13 C12 -75.1(9)
C21 N2 C22 O2 -1.0(14)
C1 C2 C3 C4 63.8(9)
C4 C5 C10 N1 -1.5(12)
C4 C5 C10 C9 178.8(8)
C5 C6 C7 F1 178.9(8)
C5 C6 C7 C8 -2.5(13)
C5 C4 C3 C2 40.1(10)
C10 N1 C2 C1 -73.3(9)
C10 N1 C2 C3 52.1(9)
C3 C4 C5 C6 171.6(8)
C3 C4 C5 C10 -8.9(12)
C15 C16 C21 C20 -179.4(8)
C15 C16 C21 N2 -4.2(11)
C15 C14 C13 N2 -61.3(8)
C15 C14 C13 C12 61.9(9)
C13 N2 C22 O2 173.0(9)
C13 C14 C15 C16 41.6(9)
C22 N2 C13 C14 -124.0(8)
C22 N2 C13 C12 110.5(8)

loop_
_diffrn_oxdiff_twin_id
_diffrn_oxdiff_twin_ratio
_diffrn_oxdiff_twin_reflns_isolated
_diffrn_oxdiff_twin_reflns_overlapped
1 0.4806 16281 1316
2 0.5194 16203 1316
